data_7051967
loop_
_publ_author_name
'Hergu\'e, No\'emie'
'Leriche, Philippe'
'Blanchard, Philippe'
'Allain, Magali'
'Gallego-Planas, Nuria'
'Fr\`ere, Pierre'
'Roncali, Jean'

_publ_section_title
;
 Evidence for the contribution of sulfur--bromine intramolecular
 interactions to the self-rigidification of thiophene-based
 \p-conjugated systems
;
_journal_issue 6
_journal_name_full 'New Journal of Chemistry'
_journal_page_first 932
_journal_paper_doi 10.1039/b802313a
_journal_volume 32
_journal_year 2008
_chemical_absolute_configuration ad
_chemical_formula_moiety 'C10 H7 Br1 O2 S2'
_chemical_formula_sum 'C10 H7 Br O2 S2'
_chemical_formula_weight 303.19
_space_group_IT_number 19
_symmetry_cell_setting orthorhombic
_symmetry_space_group_name_Hall 'P 2ac 2ab'
_symmetry_space_group_name_H-M 'P 21 21 21'
_audit_creation_date 2008-03-10T16:24:06-00:00
_audit_creation_method 'WinGX routine CIF_UPDATE'
_cell_angle_alpha 90
_cell_angle_beta 90
_cell_angle_gamma 90
_cell_formula_units_Z 4
_cell_length_a 4.1115(4)
_cell_length_b 14.688(1)
_cell_length_c 17.247(2)
_cell_measurement_reflns_used 5571
_cell_measurement_temperature 293(2)
_cell_measurement_theta_max 25.95
_cell_measurement_theta_min 2.4
_cell_volume 1041.54(17)
_computing_cell_refinement 'SELECT,CELL, STOE IPDS'
_computing_data_collection 'EXPOSE, STOE IPDS'
_computing_data_reduction 'INTEGRATE, STOE IPDS'
_computing_molecular_graphics 'DIAMOND 3.1 (Crystal Impact GbR 2005)'
_computing_publication_material 'WinGX publication routines (Farrugia, 1999)'
_computing_structure_refinement 'SHELXL-97 (Sheldrick, 1997)'
_computing_structure_solution 'Direct methods (Sir92,Altomare et al.,1993)'
_diffrn_detector_area_resol_mean 6.66
_diffrn_measured_fraction_theta_full 0.975
_diffrn_measured_fraction_theta_max 0.975
_diffrn_measurement_device_type 'STOE IPDS'
_diffrn_measurement_method 'Oscillation Phi Incr 1.3 deg'
_diffrn_radiation_probe x-ray
_diffrn_radiation_type MoK\a
_diffrn_radiation_wavelength 0.71073
_diffrn_reflns_av_R_equivalents 0.0427
_diffrn_reflns_limit_h_max 4
_diffrn_reflns_limit_h_min -4
_diffrn_reflns_limit_k_max 18
_diffrn_reflns_limit_k_min -17
_diffrn_reflns_limit_l_max 21
_diffrn_reflns_limit_l_min -21
_diffrn_reflns_number 6104
_diffrn_reflns_theta_full 26.02
_diffrn_reflns_theta_max 26.02
_diffrn_reflns_theta_min 2.36
_exptl_absorpt_coefficient_mu 4.32
_exptl_absorpt_correction_T_max 0.5689
_exptl_absorpt_correction_T_min 0.3902
_exptl_absorpt_correction_type gaussian
_exptl_absorpt_process_details
;
PLATON-ABSGAUSS : Spek, A.L. (2003), J.Appl.Cryst. 36, 7-13
;
_exptl_crystal_colour yellow
_exptl_crystal_density_diffrn 1.933
_exptl_crystal_density_method 'not measured'
_exptl_crystal_description needle
_exptl_crystal_F_000 600
_exptl_crystal_size_max 0.77
_exptl_crystal_size_mid 0.19
_exptl_crystal_size_min 0.14
_refine_diff_density_max 0.477
_refine_diff_density_min -0.415
_refine_ls_abs_structure_details 'Flack H D (1983), Acta Cryst. A39, 876-881'
_refine_ls_abs_structure_Flack -0.020(11)
_refine_ls_extinction_method none
_refine_ls_goodness_of_fit_ref 0.978
_refine_ls_hydrogen_treatment refall
_refine_ls_matrix_type full
_refine_ls_number_parameters 164
_refine_ls_number_reflns 1988
_refine_ls_number_restraints 2
_refine_ls_restrained_S_all 0.978
_refine_ls_R_factor_gt 0.0292
_refine_ls_shift/su_max 0
_refine_ls_structure_factor_coef Fsqd
_refine_ls_weighting_details 'calc w=1/[\s^2^(Fo^2^)+(0.0474P)^2^+0.0000P] where P=(Fo^2^+2Fc^2^)/3'
_refine_ls_weighting_scheme calc
_refine_ls_wR_factor_ref 0.0721
_reflns_number_gt 1737
_reflns_number_total 1988
_reflns_threshold_expression >2sigma(I)
_cod_data_source_file b802313a.txt
_cod_data_source_block nh933
_cod_database_code 7051967

loop_
_symmetry_equiv_pos_as_xyz
'x, y, z'
'-x+1/2, -y, z+1/2'
'x+1/2, -y+1/2, -z'
'-x, y+1/2, -z+1/2'

loop_
_atom_site_label
_atom_site_type_symbol
_atom_site_fract_x
_atom_site_fract_y
_atom_site_fract_z
_atom_site_U_iso_or_equiv
_atom_site_adp_type
_atom_site_occupancy
_atom_site_calc_flag
_atom_site_refinement_flags
_atom_site_disorder_group
_atom_site_disorder_assembly
C1 C 0.9197(12) 0.6080(3) 0.5529(2) 0.0500(9) Uani 1 d D . .
C2 C 0.8769(12) 0.5183(3) 0.5616(2) 0.0471(9) Uani 1 d . . .
C3 C 0.7053(9) 0.4801(2) 0.4982(2) 0.0422(7) Uani 1 d . . .
C4 C 0.6144(10) 0.5413(2) 0.44178(18) 0.0360(7) Uani 1 d . . .
C5 C 0.4402(9) 0.5298(2) 0.36949(19) 0.0355(8) Uani 1 d . . .
C6 C 0.3621(10) 0.5957(2) 0.31663(19) 0.0372(7) Uani 1 d . . .
C7 C 0.1913(10) 0.5631(3) 0.2507(2) 0.0425(9) Uani 1 d . . .
C8 C 0.1387(12) 0.4724(3) 0.2528(2) 0.0475(9) Uani 1 d D . .
C9 C 0.2544(14) 0.7434(3) 0.2735(2) 0.0468(9) Uani 1 d . . .
C10 C 0.2513(15) 0.7057(3) 0.1934(2) 0.0534(10) Uani 1 d . . .
O1 O 0.4441(7) 0.68536(16) 0.32530(15) 0.0451(6) Uani 1 d . . .
O2 O 0.0905(8) 0.61903(19) 0.19176(15) 0.0524(7) Uani 1 d . . .
S1 S 0.7545(3) 0.64903(6) 0.46874(5) 0.0442(2) Uani 1 d . . .
S2 S 0.2906(3) 0.42548(6) 0.33673(6) 0.0457(2) Uani 1 d . . .
Br Br 0.61021(11) 0.35458(2) 0.49612(2) 0.05363(14) Uani 1 d . . .
H1 H 1.037(11) 0.648(3) 0.583(2) 0.074(15) Uiso 1 d D . .
H2 H 0.970(10) 0.480(3) 0.603(2) 0.041(11) Uiso 1 d . . .
H8 H 0.031(12) 0.437(3) 0.215(2) 0.084(18) Uiso 1 d D . .
H9A H 0.376(11) 0.799(3) 0.273(2) 0.044(11) Uiso 1 d . . .
H9B H 0.045(13) 0.746(3) 0.295(3) 0.050(13) Uiso 1 d . . .
H10A H 0.445(12) 0.690(3) 0.179(3) 0.052(14) Uiso 1 d . . .
H10B H 0.113(13) 0.747(3) 0.156(3) 0.068(15) Uiso 1 d . . .

loop_
_atom_site_aniso_label
_atom_site_aniso_U_11
_atom_site_aniso_U_22
_atom_site_aniso_U_33
_atom_site_aniso_U_23
_atom_site_aniso_U_13
_atom_site_aniso_U_12
C1 0.057(3) 0.052(2) 0.0409(17) -0.0066(16) -0.0021(18) -0.001(2)
C2 0.055(3) 0.046(2) 0.0402(18) -0.0001(15) -0.0036(17) 0.001(2)
C3 0.045(2) 0.0387(16) 0.0425(16) 0.0028(16) 0.0090(18) 0.0025(14)
C4 0.037(2) 0.0303(16) 0.0407(16) -0.0016(12) 0.0092(15) 0.0025(15)
C5 0.036(2) 0.0265(15) 0.0439(16) -0.0040(12) 0.0089(14) -0.0022(15)
C6 0.039(2) 0.0309(16) 0.0413(16) 0.0008(13) 0.0018(14) -0.0005(14)
C7 0.041(2) 0.0420(19) 0.0441(18) -0.0004(15) 0.0025(15) -0.0024(17)
C8 0.051(3) 0.043(2) 0.0484(19) -0.0074(16) -0.0010(18) -0.0057(18)
C9 0.052(3) 0.0310(19) 0.057(2) 0.0096(15) 0.002(2) 0.0000(19)
C10 0.063(3) 0.044(2) 0.054(2) 0.0107(18) -0.002(2) -0.002(2)
O1 0.0571(18) 0.0288(12) 0.0493(14) 0.0050(10) -0.0047(12) -0.0041(12)
O2 0.0626(19) 0.0434(14) 0.0512(13) 0.0061(11) -0.0133(14) -0.0020(14)
S1 0.0530(5) 0.0330(4) 0.0468(4) -0.0031(3) -0.0001(4) -0.0021(4)
S2 0.0556(7) 0.0297(4) 0.0518(5) -0.0027(4) 0.0016(4) -0.0043(4)
Br 0.0721(3) 0.03393(19) 0.0549(2) 0.00712(18) 0.0038(2) 0.00078(17)

loop_
_atom_type_symbol
_atom_type_description
_atom_type_scat_dispersion_real
_atom_type_scat_dispersion_imag
_atom_type_scat_source
C C 0.0033 0.0016 'International Tables Vol C Tables 4.2.6.8 and 6.1.1.4'
H H 0 0 'International Tables Vol C Tables 4.2.6.8 and 6.1.1.4'
O O 0.0106 0.006 'International Tables Vol C Tables 4.2.6.8 and 6.1.1.4'
S S 0.1246 0.1234 'International Tables Vol C Tables 4.2.6.8 and 6.1.1.4'
Br Br -0.2901 2.4595 'International Tables Vol C Tables 4.2.6.8 and 6.1.1.4'

loop_
_geom_angle_atom_site_label_1
_geom_angle_atom_site_label_2
_geom_angle_atom_site_label_3
_geom_angle
_geom_angle_site_symmetry_1
_geom_angle_site_symmetry_3
_geom_angle_publ_flag
C2 C1 S1 113.0(3) . . ?
C2 C1 H1 130(3) . . ?
S1 C1 H1 117(3) . . ?
C1 C2 C3 111.6(4) . . ?
C1 C2 H2 126(2) . . ?
C3 C2 H2 122(2) . . ?
C4 C3 C2 115.0(3) . . ?
C4 C3 Br 124.7(3) . . ?
C2 C3 Br 120.3(3) . . ?
C3 C4 C5 131.8(3) . . ?
C3 C4 S1 108.3(3) . . ?
C5 C4 S1 119.9(2) . . ?
C6 C5 C4 127.4(3) . . ?
C6 C5 S2 108.8(3) . . ?
C4 C5 S2 123.8(3) . . ?
C5 C6 O1 123.4(3) . . ?
C5 C6 C7 114.3(3) . . ?
O1 C6 C7 122.3(3) . . ?
C8 C7 O2 124.3(4) . . ?
C8 C7 C6 113.0(3) . . ?
O2 C7 C6 122.8(3) . . ?
C7 C8 S2 111.1(3) . . ?
C7 C8 H8 127(4) . . ?
S2 C8 H8 122(4) . . ?
O1 C9 C10 110.7(4) . . ?
O1 C9 H9A 103(3) . . ?
C10 C9 H9A 108(2) . . ?
O1 C9 H9B 106(3) . . ?
C10 C9 H9B 112(3) . . ?
H9A C9 H9B 117(4) . . ?
O2 C10 C9 110.7(3) . . ?
O2 C10 H10A 100(3) . . ?
C9 C10 H10A 111(3) . . ?
O2 C10 H10B 104(3) . . ?
C9 C10 H10B 111(3) . . ?
H10A C10 H10B 118(4) . . ?
C6 O1 C9 111.3(3) . . ?
C7 O2 C10 112.2(3) . . ?
C1 S1 C4 92.15(19) . . ?
C8 S2 C5 92.80(19) . . ?

loop_
_geom_bond_atom_site_label_1
_geom_bond_atom_site_label_2
_geom_bond_distance
_geom_bond_site_symmetry_2
_geom_bond_publ_flag
C1 C2 1.338(6) . ?
C1 S1 1.712(4) . ?
C1 H1 0.921(19) . ?
C2 C3 1.417(6) . ?
C2 H2 0.99(4) . ?
C3 C4 1.377(5) . ?
C3 Br 1.885(3) . ?
C4 C5 1.448(5) . ?
C4 S1 1.746(4) . ?
C5 C6 1.368(5) . ?
C5 S2 1.745(3) . ?
C6 O1 1.368(4) . ?
C6 C7 1.420(5) . ?
C7 C8 1.350(6) . ?
C7 O2 1.371(5) . ?
C8 S2 1.721(4) . ?
C8 H8 0.95(2) . ?
C9 O1 1.461(5) . ?
C9 C10 1.489(6) . ?
C9 H9A 0.96(5) . ?
C9 H9B 0.94(5) . ?
C10 O2 1.434(5) . ?
C10 H10A 0.87(5) . ?
C10 H10B 1.05(5) . ?

loop_
_cod_related_entry_id
_cod_related_entry_database
_cod_related_entry_code
1 ChemSpider 21430567
